data_1567483
loop_
_publ_author_name
'Sun, Xi-Shang'
'Diao, Xin-Yu'
'Dong, Xiu-Qin'
'Wang, Chun-Jiang'

_publ_section_title
;
 Base-Promoted Cascade
 \b-F-Elimination/Electrocyclization/Diels-Alder/Retro-Diels-Alder
 Reaction: Efficient Access to \d-Carboline Derivatives
;
_journal_name_full 'Chemical Science'
_journal_paper_doi 10.1039/D2SC03166C
_journal_year 2022
_chemical_formula_moiety 'C21 H18 N2 O2'
_chemical_formula_sum 'C21 H18 N2 O2'
_chemical_formula_weight 330.37
_space_group_crystal_system triclinic
_space_group_IT_number 2
_space_group_name_Hall '-P 1'
_space_group_name_H-M_alt 'P -1'
_atom_sites_solution_hydrogens geom
_atom_sites_solution_primary dual
_audit_creation_date 2020-09-03
_audit_creation_method
;
Olex2 1.3
(compiled Nov 21 2019 18:26:39 for OlexSys, GUI svn.r6003)
;
_audit_update_record
;
2022-04-01 deposited with the CCDC.	2022-08-15 downloaded from the CCDC.
;
_cell_angle_alpha 85.805(2)
_cell_angle_beta 74.493(3)
_cell_angle_gamma 77.630(2)
_cell_formula_units_Z 2
_cell_length_a 8.0404(2)
_cell_length_b 9.2472(3)
_cell_length_c 11.6115(4)
_cell_measurement_reflns_used 13491
_cell_measurement_temperature 100.00(10)
_cell_measurement_theta_max 73.5930
_cell_measurement_theta_min 3.9450
_cell_volume 812.47(5)
_computing_cell_refinement 'CrysAlisPro 1.171.39.28b (Rigaku OD, 2015)'
_computing_data_collection 'CrysAlisPro 1.171.39.28b (Rigaku OD, 2015)'
_computing_data_reduction 'CrysAlisPro 1.171.39.28b (Rigaku OD, 2015)'
_computing_molecular_graphics 'Olex2 1.3 (Dolomanov et al., 2009)'
_computing_publication_material 'Olex2 1.3 (Dolomanov et al., 2009)'
_computing_structure_refinement 'SHELXL 2018/3 (Sheldrick, 2015)'
_computing_structure_solution 'SHELXT 2014/5 (Sheldrick, 2014)'
_diffrn_ambient_environment N~2~
_diffrn_ambient_temperature 100.00(10)
_diffrn_detector 'CCD plate'
_diffrn_measured_fraction_theta_full 0.996
_diffrn_measured_fraction_theta_max 0.975
_diffrn_measurement_details
;
List of Runs (angles in degrees, time in seconds):

  # Type    Start    End  Width  t~exp~   \w     \q     \k     \f   Frames
#--------------------------------------------------------------------------
  1  \w    -28.00  28.00   0.50    0.50    --    0.00 -82.00   0.00  112
  2  \w    -15.00  11.00   0.50    0.50    --   32.00 -54.00  73.92   52
  3  \w    -49.00 -16.00   0.50    0.50    --   32.00 -54.00  73.92   66
  4  \w     14.00  42.00   0.50    0.50    --   32.00  72.00  87.39   56
  5  \w     18.00  53.00   0.50    0.50    --   32.00 -54.00  73.92   70
  6  \w     86.00 121.00   0.50    0.50    --   40.00  72.00 -61.17   70
  7  \w     19.00  45.00   0.50    0.50    --   40.00  72.00 -61.17   52
  8  \w     21.00  49.00   0.50    0.50    --   48.00  72.00   0.92   56
  9  \w     26.00  58.00   0.50    0.50    --   52.00  69.00-158.69   64
 10  \w     32.00  63.00   0.50    0.50    --   56.00  75.00 -46.67   62
 11  \w     29.00  55.00   0.50    0.50    --   56.00  73.00 126.18   52
 12  \w     61.00  87.00   0.50    0.50    --   56.00  73.00 126.18   52
 13  \w     81.00 107.00   0.50    0.50    --   60.00  75.00  27.91   52
 14  \w     33.00  64.00   0.50    0.50    --   60.00  75.00  27.91   62
 15  \w     37.00  87.00   0.50    0.50    --   64.00  73.00 -87.40  100
 16  \w     37.00  96.00   0.50    0.50    --   64.00  75.00-129.56  118
 17  \w     42.00  97.00   0.50    0.50    --   64.00  73.00  54.96  110
 18  \w     39.00  73.00   0.50    0.50    --   64.00  74.00-165.45   68
 19  \w     81.00 107.00   0.50    0.50    --   68.00  75.00 150.44   52
 20  \w     40.00  78.00   0.50    0.50    --   68.00  75.00 150.44   76
 21  \w     40.00  65.00   0.50    0.50    --   68.00  74.00  88.76   50
 22  \w     47.00  78.00   0.50    0.50    --   72.00  73.00 111.58   62
 23  \w     46.00  72.00   0.50    0.50    --   72.00  71.00 -31.77   52
 24  \w    122.00 161.00   0.50    0.50    --   72.00  71.00 -31.77   78
 25  \w    123.00 169.00   0.50    0.50    --   80.00  74.00  -5.77   92
 26  \w     52.00  83.00   0.50    0.50    --   80.00  74.00  -5.77   62
 27  \w     65.00 145.00   0.50    0.50    --   88.00  64.00-130.78  160
 28  \w     26.00  66.00   0.50    0.50    --   94.60 -82.00 -90.00   80
 29  \w    136.00 162.00   0.50    0.50    --   94.60  61.00-180.00   52
 30  \w     69.00 143.00   0.50    0.50    --   94.60  68.00 -74.18  148
 31  \w     71.00 124.00   0.50    0.50    --   94.60  61.00-180.00  106
 32  \w     32.00  76.00   0.50    0.50    --   94.60 -82.00 120.00   88
 33  \w    149.00 184.00   0.50    0.50    --   94.60  61.00   0.00   70
 34  \w    149.00 183.00   0.50    0.50    --   94.60  61.00  90.00   68
 35  \w     71.00 127.00   0.50    0.50    --   94.60  61.00  90.00  112
 36  \w     72.00 127.00   0.50    0.50    --   94.60  61.00 -30.00  110
 37  \w     67.00 121.00   0.50    0.50    --   94.60 -82.00  90.00  108
 38  \w     31.00  59.00   0.50    0.50    --   94.60 -82.00  90.00   56
 39  \w     75.00 101.00   0.50    0.50    --   94.60 -30.00 -30.00   52
 40  \w      5.00  70.00   0.50    0.50    --   94.60 -30.00 -30.00  130
 41  \w     68.00 167.00   0.50    0.50    --   94.60  70.00 -96.97  198
 42  \w     72.00 181.00   0.50    0.50    --   94.60  61.00-150.00  218
 43  \w     65.00 125.00   0.50    0.50    --   94.60 -82.00-180.00  120
 44  \w      5.00  60.00   0.50    0.50    --   94.60 -82.00-180.00  110
 45  \w     73.00 101.00   0.50    0.50    --   94.60 -61.00 -90.00   56
 46  \w      6.00  53.00   0.50    0.50    --   94.60 -61.00 -90.00   94
 47  \w     88.00 121.00   0.50    0.50    --   94.60 -82.00 -30.00   66
 48  \w    139.00 184.00   0.50    0.50    --   94.60  61.00 120.00   90
 49  \w      6.00  31.00   0.50    0.50    --   94.60 -82.00 -30.00   50
 50  \w     72.00 129.00   0.50    0.50    --   94.60  61.00 120.00  114
 51  \w     67.00 112.00   0.50    0.50    --   94.60  72.00  22.70   90
 52  \w     75.00 127.00   0.50    0.50    --   94.60  61.00 150.00  104
 53  \w    147.00 179.00   0.50    0.50    --   94.60  61.00 -30.00   64
 54  \w     74.00 121.00   0.50    0.50    --   94.60  61.00   0.00   94
 55  \w     71.00 143.00   0.50    0.50    --   94.60  61.00  60.00  144
 56  \w     75.00 126.00   0.50    0.50    --   94.60 -82.00 -90.00  102
 57  \w     97.00 123.00   0.50    0.50    --   94.60 -82.00 120.00   52
 58  \w    156.00 181.00   0.50    0.50    --   94.60  68.00 -74.18   50
;
_diffrn_measurement_device 'four-circle diffractometer'
_diffrn_measurement_device_type 'XtaLAB AFC12 (RINC): Kappa single'
_diffrn_measurement_method '\w scans'
_diffrn_orient_matrix_type 'CrysAlisPro convention (1999,Acta A55,543-557)'
_diffrn_orient_matrix_UB_11 -0.0657584000
_diffrn_orient_matrix_UB_12 0.0591120000
_diffrn_orient_matrix_UB_13 0.1283457000
_diffrn_orient_matrix_UB_21 0.1294659000
_diffrn_orient_matrix_UB_22 -0.1285800000
_diffrn_orient_matrix_UB_23 0.0408372000
_diffrn_orient_matrix_UB_31 0.1419299000
_diffrn_orient_matrix_UB_32 0.0952428000
_diffrn_orient_matrix_UB_33 -0.0286846000
_diffrn_radiation_monochromator graphite
_diffrn_radiation_probe x-ray
_diffrn_radiation_type 'Cu K\a'
_diffrn_radiation_wavelength 1.54184
_diffrn_reflns_av_R_equivalents 0.0177
_diffrn_reflns_av_unetI/netI 0.0102
_diffrn_reflns_Laue_measured_fraction_full 0.996
_diffrn_reflns_Laue_measured_fraction_max 0.975
_diffrn_reflns_limit_h_max 9
_diffrn_reflns_limit_h_min -9
_diffrn_reflns_limit_k_max 11
_diffrn_reflns_limit_k_min -11
_diffrn_reflns_limit_l_max 14
_diffrn_reflns_limit_l_min -14
_diffrn_reflns_number 16032
_diffrn_reflns_point_group_measured_fraction_full 0.996
_diffrn_reflns_point_group_measured_fraction_max 0.975
_diffrn_reflns_theta_full 67.684
_diffrn_reflns_theta_max 73.854
_diffrn_reflns_theta_min 3.951
_diffrn_source 'fine-focus sealed X-ray tube'
_diffrn_source_type 'Enhance (Cu) X-ray Source'
_exptl_absorpt_coefficient_mu 0.702
_exptl_absorpt_correction_T_max 1.00000
_exptl_absorpt_correction_T_min 0.77155
_exptl_absorpt_correction_type multi-scan
_exptl_absorpt_process_details
;
CrysAlisPro 1.171.39.28b (Rigaku Oxford Diffraction, 2015)
Empirical absorption correction using spherical harmonics,
 implemented in SCALE3 ABSPACK scaling algorithm.
;
_exptl_crystal_colour 'clear colourless'
_exptl_crystal_colour_lustre clear
_exptl_crystal_colour_primary colourless
_exptl_crystal_density_diffrn 1.350
_exptl_crystal_description plate
_exptl_crystal_F_000 348
_exptl_crystal_size_max 0.4
_exptl_crystal_size_mid 0.2
_exptl_crystal_size_min 0.1
_refine_diff_density_max 0.307
_refine_diff_density_min -0.187
_refine_diff_density_rms 0.041
_refine_ls_extinction_coef 0.0116(7)
_refine_ls_extinction_expression Fc^*^=kFc[1+0.001xFc^2^\l^3^/sin(2\q)]^-1/4^
_refine_ls_extinction_method 'SHELXL-2018/3 (Sheldrick 2018)'
_refine_ls_goodness_of_fit_ref 1.036
_refine_ls_hydrogen_treatment constr
_refine_ls_matrix_type full
_refine_ls_number_parameters 229
_refine_ls_number_reflns 3208
_refine_ls_number_restraints 0
_refine_ls_restrained_S_all 1.036
_refine_ls_R_factor_all 0.0329
_refine_ls_R_factor_gt 0.0326
_refine_ls_shift/su_max 0.001
_refine_ls_shift/su_mean 0.000
_refine_ls_structure_factor_coef Fsqd
_refine_ls_weighting_details 'w=1/[\s^2^(Fo^2^)+(0.0383P)^2^+0.3378P] where P=(Fo^2^+2Fc^2^)/3'
_refine_ls_weighting_scheme calc
_refine_ls_wR_factor_gt 0.0819
_refine_ls_wR_factor_ref 0.0822
_reflns_Friedel_coverage 0.000
_reflns_number_gt 3142
_reflns_number_total 3208
_reflns_threshold_expression 'I > 2\s(I)'
_cod_data_source_file d2sc03166c2.cif
_cod_data_source_block 20200903_sxs-9-3
_cod_database_code 1567483
_shelx_shelxl_version_number 2018/3
_shelx_space_group_comment
;
The symmetry employed for this shelxl refinement is uniquely defined
by the following loop, which should always be used as a source of
symmetry information in preference to the above space-group names.
They are only intended as comments.
;
_shelx_estimated_absorpt_t_max 0.933
_shelx_estimated_absorpt_t_min 0.766
_reflns_odcompleteness_completeness 99.62
_reflns_odcompleteness_iscentric 1
_reflns_odcompleteness_theta 66.97
_olex2_refinement_description
;
1. Fixed Uiso
 At 1.2 times of:
  All C(H) groups, All C(H,H) groups
 At 1.5 times of:
  All C(H,H,H) groups
2.a Secondary CH2 refined with riding coordinates:
 C00H(H00B,H00C)
2.b Aromatic/amide H refined with riding coordinates:
 C006(H006), C00A(H00A), C00E(H00E), C00F(H00F), C00G(H00G), C00J(H00J),
 C00K(H00K), C00L(H00L), C00M(H00M), C00O(H00O)
2.c Idealised Me refined as rotating group:
 C00N(H00D,H00H,H00I), C00P(H00N,H00P,H00Q)
;
_olex2_submission_special_instructions 'No special instructions were received'
_oxdiff_exptl_absorpt_empirical_details
;
Empirical correction (ABSPACK) includes:
- Absorption correction using spherical harmonics
- Frame scaling
;
_oxdiff_exptl_absorpt_empirical_full_max 1.751
_oxdiff_exptl_absorpt_empirical_full_min 0.576

loop_
_space_group_symop_operation_xyz
'x, y, z'
'-x, -y, -z'

loop_
_atom_site_label
_atom_site_type_symbol
_atom_site_fract_x
_atom_site_fract_y
_atom_site_fract_z
_atom_site_U_iso_or_equiv
_atom_site_adp_type
_atom_site_occupancy
_atom_site_site_symmetry_order
_atom_site_calc_flag
_atom_site_refinement_flags_posn
_atom_site_refinement_flags_adp
_atom_site_refinement_flags_occupancy
_atom_site_disorder_assembly
_atom_site_disorder_group
O001 O 0.35602(9) 0.91060(8) 0.49678(6) 0.01932(18) Uani 1 1 d . . . . .
O002 O 0.53806(10) 0.90165(8) 0.31108(6) 0.01873(18) Uani 1 1 d . . . . .
N003 N 0.56999(11) 0.65383(9) 0.55528(7) 0.01543(19) Uani 1 1 d . . . . .
N004 N 0.88494(11) 0.31476(9) 0.53039(7) 0.01596(19) Uani 1 1 d . . . . .
C005 C 0.67233(13) 0.52430(11) 0.57248(9) 0.0150(2) Uani 1 1 d . . . . .
C006 C 0.71579(13) 0.62321(11) 0.34454(9) 0.0157(2) Uani 1 1 d . . . . .
H006 H 0.727634 0.664142 0.267909 0.019 Uiso 1 1 calc R U . . .
C007 C 0.91494(13) 0.39033(11) 0.25482(9) 0.0163(2) Uani 1 1 d . . . . .
C008 C 0.67548(13) 0.44279(11) 0.68301(9) 0.0159(2) Uani 1 1 d . . . . .
C009 C 0.80005(13) 0.43790(11) 0.47982(9) 0.0149(2) Uani 1 1 d . . . . .
C00A C 0.87638(14) 0.25164(12) 0.24520(9) 0.0195(2) Uani 1 1 d . . . . .
H00A H 0.793044 0.216062 0.306149 0.023 Uiso 1 1 calc R U . . .
C00B C 0.80958(13) 0.31518(11) 0.65266(9) 0.0162(2) Uani 1 1 d . . . . .
C00C C 0.59765(13) 0.70325(11) 0.44158(9) 0.0155(2) Uani 1 1 d . . . . .
C00D C 0.48300(13) 0.84885(11) 0.42236(9) 0.0160(2) Uani 1 1 d . . . . .
C00E C 0.57497(14) 0.46360(12) 0.80131(9) 0.0182(2) Uani 1 1 d . . . . .
H00E H 0.485526 0.546767 0.822323 0.022 Uiso 1 1 calc R U . . .
C00F C 0.61172(14) 0.35752(12) 0.88643(9) 0.0204(2) Uani 1 1 d . . . . .
H00F H 0.545245 0.369091 0.965355 0.024 Uiso 1 1 calc R U . . .
C00G C 1.03816(14) 0.44277(12) 0.16182(9) 0.0190(2) Uani 1 1 d . . . . .
H00G H 1.063056 0.535406 0.167006 0.023 Uiso 1 1 calc R U . . .
C00H C 0.43241(14) 1.04093(11) 0.28286(9) 0.0194(2) Uani 1 1 d . . . . .
H00B H 0.436988 1.118834 0.332823 0.023 Uiso 1 1 calc R U . . .
H00C H 0.310509 1.032239 0.296552 0.023 Uiso 1 1 calc R U . . .
C00I C 0.81583(13) 0.48378(11) 0.36028(9) 0.0155(2) Uani 1 1 d . . . . .
C00J C 1.12432(14) 0.35726(13) 0.06107(10) 0.0235(2) Uani 1 1 d . . . . .
H00J H 1.207045 0.392699 -0.000431 0.028 Uiso 1 1 calc R U . . .
C00K C 1.08715(15) 0.21970(13) 0.05227(10) 0.0253(3) Uani 1 1 d . . . . .
H00K H 1.144961 0.162581 -0.014926 0.030 Uiso 1 1 calc R U . . .
C00L C 0.84941(14) 0.20946(11) 0.73841(9) 0.0191(2) Uani 1 1 d . . . . .
H00L H 0.940022 0.126923 0.718221 0.023 Uiso 1 1 calc R U . . .
C00M C 0.74800(14) 0.23271(12) 0.85522(10) 0.0205(2) Uani 1 1 d . . . . .
H00M H 0.770928 0.163789 0.914348 0.025 Uiso 1 1 calc R U . . .
C00N C 1.03587(13) 0.20463(11) 0.47054(9) 0.0190(2) Uani 1 1 d . . . . .
H00D H 0.995515 0.125933 0.443586 0.028 Uiso 1 1 calc R U . . .
H00H H 1.105722 0.165373 0.525317 0.028 Uiso 1 1 calc R U . . .
H00I H 1.105988 0.249892 0.403227 0.028 Uiso 1 1 calc R U . . .
C00O C 0.96332(15) 0.16734(12) 0.14404(10) 0.0232(2) Uani 1 1 d . . . . .
H00O H 0.938176 0.075045 0.137916 0.028 Uiso 1 1 calc R U . . .
C00P C 0.50738(16) 1.07606(13) 0.15393(10) 0.0262(3) Uani 1 1 d . . . . .
H00N H 0.509157 0.995292 0.105866 0.039 Uiso 1 1 calc R U . . .
H00P H 0.625295 1.090954 0.142547 0.039 Uiso 1 1 calc R U . . .
H00Q H 0.435776 1.164449 0.130690 0.039 Uiso 1 1 calc R U . . .

loop_
_atom_site_aniso_label
_atom_site_aniso_U_11
_atom_site_aniso_U_22
_atom_site_aniso_U_33
_atom_site_aniso_U_23
_atom_site_aniso_U_13
_atom_site_aniso_U_12
O001 0.0166(4) 0.0185(4) 0.0196(4) -0.0026(3) -0.0008(3) -0.0006(3)
O002 0.0202(4) 0.0157(4) 0.0166(4) -0.0003(3) -0.0024(3) 0.0012(3)
N003 0.0145(4) 0.0152(4) 0.0168(4) -0.0022(3) -0.0033(3) -0.0037(3)
N004 0.0161(4) 0.0151(4) 0.0152(4) -0.0020(3) -0.0025(3) -0.0013(3)
C005 0.0142(5) 0.0158(5) 0.0158(5) -0.0023(4) -0.0032(4) -0.0050(4)
C006 0.0155(5) 0.0169(5) 0.0150(5) -0.0001(4) -0.0030(4) -0.0051(4)
C007 0.0146(5) 0.0177(5) 0.0157(5) -0.0017(4) -0.0047(4) 0.0004(4)
C008 0.0156(5) 0.0161(5) 0.0170(5) -0.0017(4) -0.0045(4) -0.0047(4)
C009 0.0133(5) 0.0143(5) 0.0173(5) -0.0014(4) -0.0033(4) -0.0041(4)
C00A 0.0186(5) 0.0193(5) 0.0193(5) -0.0017(4) -0.0040(4) -0.0021(4)
C00B 0.0159(5) 0.0171(5) 0.0166(5) -0.0021(4) -0.0035(4) -0.0056(4)
C00C 0.0144(5) 0.0154(5) 0.0171(5) -0.0017(4) -0.0037(4) -0.0041(4)
C00D 0.0159(5) 0.0163(5) 0.0167(5) -0.0022(4) -0.0042(4) -0.0048(4)
C00E 0.0174(5) 0.0192(5) 0.0178(5) -0.0036(4) -0.0028(4) -0.0042(4)
C00F 0.0220(5) 0.0240(5) 0.0149(5) -0.0012(4) -0.0017(4) -0.0077(4)
C00G 0.0169(5) 0.0211(5) 0.0179(5) -0.0008(4) -0.0036(4) -0.0023(4)
C00H 0.0208(5) 0.0145(5) 0.0210(5) -0.0012(4) -0.0059(4) 0.0009(4)
C00I 0.0132(5) 0.0166(5) 0.0167(5) -0.0023(4) -0.0022(4) -0.0045(4)
C00J 0.0172(5) 0.0330(6) 0.0165(5) -0.0013(4) -0.0010(4) -0.0009(4)
C00K 0.0223(5) 0.0311(6) 0.0186(5) -0.0099(4) -0.0053(4) 0.0058(4)
C00L 0.0200(5) 0.0166(5) 0.0209(5) -0.0011(4) -0.0059(4) -0.0031(4)
C00M 0.0248(5) 0.0199(5) 0.0183(5) 0.0028(4) -0.0070(4) -0.0070(4)
C00N 0.0165(5) 0.0172(5) 0.0201(5) -0.0027(4) -0.0026(4) 0.0012(4)
C00O 0.0249(6) 0.0192(5) 0.0258(6) -0.0069(4) -0.0100(4) 0.0014(4)
C00P 0.0259(6) 0.0274(6) 0.0228(6) 0.0042(4) -0.0058(4) -0.0020(5)

loop_
_atom_type_symbol
_atom_type_description
_atom_type_scat_dispersion_real
_atom_type_scat_dispersion_imag
_atom_type_scat_source
C C 0.0181 0.0091 'International Tables Vol C Tables 4.2.6.8 and 6.1.1.4'
H H 0.0000 0.0000 'International Tables Vol C Tables 4.2.6.8 and 6.1.1.4'
N N 0.0311 0.0180 'International Tables Vol C Tables 4.2.6.8 and 6.1.1.4'
O O 0.0492 0.0322 'International Tables Vol C Tables 4.2.6.8 and 6.1.1.4'

loop_
_geom_angle_atom_site_label_1
_geom_angle_atom_site_label_2
_geom_angle_atom_site_label_3
_geom_angle
_geom_angle_site_symmetry_1
_geom_angle_site_symmetry_3
_geom_angle_publ_flag
C00D O002 C00H 115.27(8) . . ?
C005 N003 C00C 115.14(9) . . ?
C009 N004 C00B 108.66(8) . . ?
C009 N004 C00N 127.33(9) . . ?
C00B N004 C00N 123.92(9) . . ?
N003 C005 C008 128.55(9) . . ?
N003 C005 C009 124.69(9) . . ?
C009 C005 C008 106.75(9) . . ?
C00C C006 H006 119.2 . . ?
C00I C006 H006 119.2 . . ?
C00I C006 C00C 121.54(9) . . ?
C00A C007 C00I 119.76(9) . . ?
C00G C007 C00A 119.32(9) . . ?
C00G C007 C00I 120.80(9) . . ?
C00B C008 C005 105.96(9) . . ?
C00E C008 C005 134.05(10) . . ?
C00E C008 C00B 119.94(9) . . ?
N004 C009 C005 108.79(9) . . ?
N004 C009 C00I 131.61(9) . . ?
C00I C009 C005 119.56(9) . . ?
C007 C00A H00A 120.1 . . ?
C00O C00A C007 119.72(10) . . ?
C00O C00A H00A 120.1 . . ?
N004 C00B C008 109.73(9) . . ?
N004 C00B C00L 128.45(10) . . ?
C00L C00B C008 121.82(10) . . ?
N003 C00C C006 123.91(9) . . ?
N003 C00C C00D 115.12(9) . . ?
C006 C00C C00D 120.85(9) . . ?
O001 C00D O002 124.11(9) . . ?
O001 C00D C00C 124.72(9) . . ?
O002 C00D C00C 111.17(8) . . ?
C008 C00E H00E 120.8 . . ?
C00F C00E C008 118.46(10) . . ?
C00F C00E H00E 120.8 . . ?
C00E C00F H00F 119.6 . . ?
C00E C00F C00M 120.89(10) . . ?
C00M C00F H00F 119.6 . . ?
C007 C00G H00G 119.8 . . ?
C007 C00G C00J 120.38(10) . . ?
C00J C00G H00G 119.8 . . ?
O002 C00H H00B 110.3 . . ?
O002 C00H H00C 110.3 . . ?
O002 C00H C00P 107.20(8) . . ?
H00B C00H H00C 108.5 . . ?
C00P C00H H00B 110.3 . . ?
C00P C00H H00C 110.3 . . ?
C006 C00I C007 120.11(9) . . ?
C006 C00I C009 114.70(9) . . ?
C009 C00I C007 124.92(9) . . ?
C00G C00J H00J 119.9 . . ?
C00K C00J C00G 120.18(10) . . ?
C00K C00J H00J 119.9 . . ?
C00J C00K H00K 120.1 . . ?
C00J C00K C00O 119.76(10) . . ?
C00O C00K H00K 120.1 . . ?
C00B C00L H00L 121.4 . . ?
C00M C00L C00B 117.13(10) . . ?
C00M C00L H00L 121.4 . . ?
C00F C00M H00M 119.1 . . ?
C00L C00M C00F 121.73(10) . . ?
C00L C00M H00M 119.1 . . ?
N004 C00N H00D 109.5 . . ?
N004 C00N H00H 109.5 . . ?
N004 C00N H00I 109.5 . . ?
H00D C00N H00H 109.5 . . ?
H00D C00N H00I 109.5 . . ?
H00H C00N H00I 109.5 . . ?
C00A C00O H00O 119.7 . . ?
C00K C00O C00A 120.63(10) . . ?
C00K C00O H00O 119.7 . . ?
C00H C00P H00N 109.5 . . ?
C00H C00P H00P 109.5 . . ?
C00H C00P H00Q 109.5 . . ?
H00N C00P H00P 109.5 . . ?
H00N C00P H00Q 109.5 . . ?
H00P C00P H00Q 109.5 . . ?

loop_
_geom_bond_atom_site_label_1
_geom_bond_atom_site_label_2
_geom_bond_distance
_geom_bond_site_symmetry_2
_geom_bond_publ_flag
O001 C00D 1.2107(12) . ?
O002 C00D 1.3410(12) . ?
O002 C00H 1.4513(12) . ?
N003 C005 1.3350(13) . ?
N003 C00C 1.3415(13) . ?
N004 C009 1.3751(13) . ?
N004 C00B 1.3866(13) . ?
N004 C00N 1.4546(12) . ?
C005 C008 1.4435(14) . ?
C005 C009 1.4262(13) . ?
C006 H006 0.9300 . ?
C006 C00C 1.4030(14) . ?
C006 C00I 1.3937(14) . ?
C007 C00A 1.4011(15) . ?
C007 C00G 1.3928(15) . ?
C007 C00I 1.4898(13) . ?
C008 C00B 1.4113(14) . ?
C008 C00E 1.3984(14) . ?
C009 C00I 1.4019(14) . ?
C00A H00A 0.9300 . ?
C00A C00O 1.3919(15) . ?
C00B C00L 1.3941(15) . ?
C00C C00D 1.4989(14) . ?
C00E H00E 0.9300 . ?
C00E C00F 1.3844(15) . ?
C00F H00F 0.9300 . ?
C00F C00M 1.4040(16) . ?
C00G H00G 0.9300 . ?
C00G C00J 1.3932(15) . ?
C00H H00B 0.9700 . ?
C00H H00C 0.9700 . ?
C00H C00P 1.4967(15) . ?
C00J H00J 0.9300 . ?
C00J C00K 1.3843(17) . ?
C00K H00K 0.9300 . ?
C00K C00O 1.3874(17) . ?
C00L H00L 0.9300 . ?
C00L C00M 1.3881(15) . ?
C00M H00M 0.9300 . ?
C00N H00D 0.9600 . ?
C00N H00H 0.9600 . ?
C00N H00I 0.9600 . ?
C00O H00O 0.9300 . ?
C00P H00N 0.9600 . ?
C00P H00P 0.9600 . ?
C00P H00Q 0.9600 . ?

loop_
_geom_torsion_atom_site_label_1
_geom_torsion_atom_site_label_2
_geom_torsion_atom_site_label_3
_geom_torsion_atom_site_label_4
_geom_torsion
_geom_torsion_site_symmetry_1
_geom_torsion_site_symmetry_2
_geom_torsion_site_symmetry_3
_geom_torsion_site_symmetry_4
_geom_torsion_publ_flag
N003 C005 C008 C00B -178.76(9) . . . . ?
N003 C005 C008 C00E 3.85(19) . . . . ?
N003 C005 C009 N004 177.80(9) . . . . ?
N003 C005 C009 C00I -4.19(15) . . . . ?
N003 C00C C00D O001 -10.91(15) . . . . ?
N003 C00C C00D O002 169.79(8) . . . . ?
N004 C009 C00I C006 -175.05(10) . . . . ?
N004 C009 C00I C007 10.90(17) . . . . ?
N004 C00B C00L C00M -176.95(10) . . . . ?
C005 N003 C00C C006 4.16(14) . . . . ?
C005 N003 C00C C00D -179.87(8) . . . . ?
C005 C008 C00B N004 -0.81(11) . . . . ?
C005 C008 C00B C00L -179.72(9) . . . . ?
C005 C008 C00E C00F 177.70(11) . . . . ?
C005 C009 C00I C006 7.47(14) . . . . ?
C005 C009 C00I C007 -166.58(9) . . . . ?
C006 C00C C00D O001 165.20(10) . . . . ?
C006 C00C C00D O002 -14.11(13) . . . . ?
C007 C00A C00O C00K -0.37(16) . . . . ?
C007 C00G C00J C00K 0.45(16) . . . . ?
C008 C005 C009 N004 -3.45(11) . . . . ?
C008 C005 C009 C00I 174.55(9) . . . . ?
C008 C00B C00L C00M 1.75(15) . . . . ?
C008 C00E C00F C00M 0.73(16) . . . . ?
C009 N004 C00B C008 -1.35(11) . . . . ?
C009 N004 C00B C00L 177.48(10) . . . . ?
C009 C005 C008 C00B 2.56(11) . . . . ?
C009 C005 C008 C00E -174.83(11) . . . . ?
C00A C007 C00G C00J -1.02(15) . . . . ?
C00A C007 C00I C006 -119.24(11) . . . . ?
C00A C007 C00I C009 54.52(14) . . . . ?
C00B N004 C009 C005 3.00(11) . . . . ?
C00B N004 C009 C00I -174.68(10) . . . . ?
C00B C008 C00E C00F 0.59(15) . . . . ?
C00B C00L C00M C00F -0.40(16) . . . . ?
C00C N003 C005 C008 179.71(10) . . . . ?
C00C N003 C005 C009 -1.83(14) . . . . ?
C00C C006 C00I C007 168.92(9) . . . . ?
C00C C006 C00I C009 -5.44(14) . . . . ?
C00D O002 C00H C00P -176.48(9) . . . . ?
C00E C008 C00B N004 177.03(9) . . . . ?
C00E C008 C00B C00L -1.88(15) . . . . ?
C00E C00F C00M C00L -0.85(16) . . . . ?
C00G C007 C00A C00O 0.98(15) . . . . ?
C00G C007 C00I C006 56.78(13) . . . . ?
C00G C007 C00I C009 -129.46(11) . . . . ?
C00G C00J C00K C00O 0.17(16) . . . . ?
C00H O002 C00D O001 -0.77(14) . . . . ?
C00H O002 C00D C00C 178.54(8) . . . . ?
C00I C006 C00C N003 -0.46(16) . . . . ?
C00I C006 C00C C00D -176.21(9) . . . . ?
C00I C007 C00A C00O 177.06(9) . . . . ?
C00I C007 C00G C00J -177.06(9) . . . . ?
C00J C00K C00O C00A -0.21(16) . . . . ?
C00N N004 C009 C005 -173.44(9) . . . . ?
C00N N004 C009 C00I 8.88(17) . . . . ?
C00N N004 C00B C008 175.24(9) . . . . ?
C00N N004 C00B C00L -5.93(16) . . . . ?
